data_4345494
loop_
_publ_author_name
'Cesari, Cristiana'
'Ciabatti, Iacopo'
'Femoni, Cristina'
'Iapalucci, Maria Carmela'
'Mancini, Federica'
'Zacchini, Stefano'

_publ_section_title
;
 Heteroleptic Chini-Type Platinum Clusters: Synthesis and Characterization
 of Bis-Phospine Derivatives of [Pt3n(CO)6n](2-) (n = 2-4).
;
_journal_issue 3
_journal_name_full 'Inorganic chemistry'
_journal_page_first 1655
_journal_page_last 1668
_journal_paper_doi 10.1021/acs.inorgchem.6b02750
_journal_volume 56
_journal_year 2017
_chemical_formula_sum 'C65 H78 N2 O18 P2 Pt9'
_chemical_formula_weight 2993.04
_chemical_name_systematic
; 
 ? 
;
_space_group_IT_number 4
_symmetry_cell_setting monoclinic
_symmetry_space_group_name_Hall 'P 2yb'
_symmetry_space_group_name_H-M 'P 1 21 1'
_atom_sites_solution_hydrogens geom
_atom_sites_solution_primary direct
_atom_sites_solution_secondary difmap
_audit_creation_method SHELXL-97
_cell_angle_alpha 90.00
_cell_angle_beta 94.221(4)
_cell_angle_gamma 90.00
_cell_formula_units_Z 2
_cell_length_a 14.6912(9)
_cell_length_b 17.7718(11)
_cell_length_c 14.7316(9)
_cell_measurement_reflns_used 9430
_cell_measurement_temperature 100(2)
_cell_measurement_theta_max 25.7625
_cell_measurement_theta_min 2.210
_cell_volume 3835.8(4)
_computing_cell_refinement 'APEX2 (Bruker AXS, 2006)'
_computing_data_collection 'APEX2 (Bruker AXS, 2006)'
_computing_data_reduction 'SAINT (Bruker AXS, 2004)'
_computing_molecular_graphics 'SCHAKAL99 (Keller, 1999)'
_computing_publication_material 'XCIF (Bruker AXS, 2001)'
_computing_structure_refinement 'SHELXL-97 (Sheldrick, 1997)'
_computing_structure_solution 'SHELXS-97 (Sheldrick, 1990)'
_diffrn_ambient_temperature 100(2)
_diffrn_measured_fraction_theta_full 0.998
_diffrn_measured_fraction_theta_max 0.998
_diffrn_measurement_device_type 'CCD area detector'
_diffrn_measurement_method 'phi and omega scans'
_diffrn_radiation_monochromator graphite
_diffrn_radiation_source 'fine-focus sealed tube'
_diffrn_radiation_type MoK\a
_diffrn_radiation_wavelength 0.71073
_diffrn_reflns_av_R_equivalents 0.0899
_diffrn_reflns_av_unetI/netI 0.1124
_diffrn_reflns_limit_h_max 17
_diffrn_reflns_limit_h_min -17
_diffrn_reflns_limit_k_max 21
_diffrn_reflns_limit_k_min -21
_diffrn_reflns_limit_l_max 17
_diffrn_reflns_limit_l_min -17
_diffrn_reflns_number 38838
_diffrn_reflns_theta_full 25.10
_diffrn_reflns_theta_max 25.10
_diffrn_reflns_theta_min 1.39
_exptl_absorpt_coefficient_mu 16.447
_exptl_absorpt_correction_T_max 0.2649
_exptl_absorpt_correction_T_min 0.1462
_exptl_absorpt_correction_type empirical
_exptl_absorpt_process_details
;
 Data were corrected for Lorentz polarization and absorption
 effects (empirical absorption corrections SADABS).
 R(int) = 0.1572 (selected reflections only, before parameter refinement)
 R(int) = 0.0954 (selected reflections only, after parameter refinement)
;
_exptl_crystal_colour red
_exptl_crystal_density_diffrn 2.591
_exptl_crystal_density_method 'not measured'
_exptl_crystal_description plate
_exptl_crystal_F_000 2716
_exptl_crystal_size_max 0.19
_exptl_crystal_size_mid 0.16
_exptl_crystal_size_min 0.11
_refine_diff_density_max 3.952
_refine_diff_density_min -2.651
_refine_diff_density_rms 0.394
_refine_ls_abs_structure_details 'Flack H D (1983), Acta Cryst. A39, 876-881'
_refine_ls_abs_structure_Flack 0.011(16)
_refine_ls_extinction_method none
_refine_ls_goodness_of_fit_ref 0.989
_refine_ls_hydrogen_treatment constr
_refine_ls_matrix_type full
_refine_ls_number_parameters 876
_refine_ls_number_reflns 13605
_refine_ls_number_restraints 505
_refine_ls_restrained_S_all 0.974
_refine_ls_R_factor_all 0.0903
_refine_ls_R_factor_gt 0.0566
_refine_ls_shift/su_max 0.001
_refine_ls_shift/su_mean 0.000
_refine_ls_structure_factor_coef Fsqd
_refine_ls_weighting_details 'calc w=1/[\s^2^(Fo^2^)+(0.0809P)^2^+0.0000P] where P=(Fo^2^+2Fc^2^)/3'
_refine_ls_weighting_scheme calc
_refine_ls_wR_factor_gt 0.1336
_refine_ls_wR_factor_ref 0.1560
_reflns_number_gt 10008
_reflns_number_total 13605
_reflns_threshold_expression >2sigma(I)
_cod_data_source_file ic6b02750_si_002.cif
_cod_data_source_block '[NEt4]2[Pt9(CO)16(Rdppp)]'
_cod_depositor_comments
;
The following automatic conversions were performed:

'_symmetry_cell_setting' value 'Monoclinic' changed to 'monoclinic'
according to
/home/data/users/saulius/crontab/automatic-downloads/current/ACS/lib/dictionaries/cif_core.dic
dictionary named 'cif_core.dic' version 2.4.2 from 2011-04-26.

Automatic conversion script
Id: cif_fix_values 4973 2017-02-22 13:04:09Z antanas 
;
_cod_original_sg_symbol_H-M P2(1)
_cod_database_code 4345494

loop_
_symmetry_equiv_pos_as_xyz
'x, y, z'
'-x, y+1/2, -z'

loop_
_atom_site_label
_atom_site_type_symbol
_atom_site_fract_x
_atom_site_fract_y
_atom_site_fract_z
_atom_site_U_iso_or_equiv
_atom_site_adp_type
_atom_site_occupancy
_atom_site_symmetry_multiplicity
_atom_site_calc_flag
_atom_site_refinement_flags
_atom_site_disorder_assembly
_atom_site_disorder_group
Pt1 Pt 0.02341(7) 0.89195(5) 0.32172(6) 0.0293(2) Uani 1 1 d . . .
Pt2 Pt 0.04685(7) 0.85764(6) 0.14906(6) 0.0344(3) Uani 1 1 d . . .
Pt3 Pt 0.07475(8) 0.75408(5) 0.27901(7) 0.0364(3) Uani 1 1 d . . .
Pt4 Pt 0.20858(6) 0.98587(5) 0.28991(6) 0.0253(2) Uani 1 1 d . . .
Pt5 Pt 0.24535(7) 0.84600(5) 0.34898(6) 0.0303(2) Uani 1 1 d . . .
Pt6 Pt 0.25085(7) 0.87722(6) 0.17362(6) 0.0293(2) Uani 1 1 d . . .
Pt7 Pt 0.41687(7) 0.99671(6) 0.26328(7) 0.0377(3) Uani 1 1 d . . .
Pt8 Pt 0.44874(7) 0.86680(6) 0.35090(6) 0.0345(3) Uani 1 1 d . . .
Pt9 Pt 0.45679(7) 0.87340(6) 0.17054(6) 0.0375(3) Uani 1 1 d . . .
C1 C -0.0226(19) 0.9458(16) 0.2072(19) 0.047(7) Uani 1 1 d U . .
C2 C 0.0435(19) 0.8832(16) 0.0283(17) 0.046(7) Uani 1 1 d U . .
C3 C 0.0759(19) 0.7455(15) 0.1425(18) 0.044(7) Uani 1 1 d U . .
C4 C 0.121(2) 0.6577(19) 0.312(2) 0.060(8) Uani 1 1 d U . .
C5 C 0.018(2) 0.7991(16) 0.3954(19) 0.046(7) Uani 1 1 d U . .
C6 C 0.2245(16) 0.9468(14) 0.4167(19) 0.035(6) Uani 1 1 d . . .
C7 C 0.252(2) 0.7812(18) 0.4511(18) 0.059(9) Uani 1 1 d . . .
C8 C 0.2684(16) 0.7745(13) 0.2438(15) 0.026(5) Uani 1 1 d U . .
C9 C 0.2600(15) 0.8483(14) 0.0523(15) 0.029(5) Uani 1 1 d U . .
C10 C 0.2160(16) 0.9926(13) 0.1546(15) 0.027(5) Uani 1 1 d U . .
C11 C 0.4106(19) 1.1007(16) 0.2614(17) 0.043(7) Uani 1 1 d . . .
C12 C 0.4486(18) 0.9708(15) 0.3984(18) 0.043(7) Uani 1 1 d U . .
C13 C 0.4602(17) 0.8133(13) 0.4594(16) 0.031(6) Uani 1 1 d U . .
C14 C 0.495(3) 0.795(2) 0.263(2) 0.066(9) Uani 1 1 d U . .
C15 C 0.488(2) 0.832(2) 0.0628(18) 0.067(10) Uani 1 1 d . . .
C16 C 0.4411(19) 0.9858(17) 0.1313(19) 0.049(7) Uani 1 1 d U . .
O1 O -0.0699(10) 0.9986(9) 0.1787(10) 0.031(4) Uani 1 1 d U . .
O2 O 0.0392(14) 0.9029(13) -0.0476(13) 0.064(6) Uani 1 1 d . . .
O3 O 0.0844(16) 0.6974(12) 0.0859(15) 0.069(6) Uani 1 1 d U . .
O4 O 0.1448(18) 0.5989(14) 0.3369(17) 0.086(8) Uani 1 1 d U . .
O5 O -0.0043(18) 0.7731(14) 0.4653(16) 0.084(7) Uani 1 1 d U . .
O6 O 0.2333(11) 0.9653(8) 0.4946(10) 0.028(4) Uani 1 1 d U . .
O7 O 0.2398(18) 0.7453(13) 0.5155(14) 0.083(8) Uani 1 1 d . . .
O8 O 0.2965(13) 0.7149(10) 0.2272(13) 0.047(5) Uani 1 1 d . . .
O9 O 0.2637(13) 0.8272(12) -0.0210(11) 0.052(5) Uani 1 1 d . . .
O10 O 0.2013(11) 1.0305(9) 0.0901(10) 0.030(4) Uani 1 1 d . . .
O11 O 0.4165(15) 1.1660(12) 0.2587(16) 0.070(7) Uani 1 1 d . . .
O12 O 0.4621(14) 1.0067(10) 0.4665(12) 0.056(6) Uani 1 1 d . . .
O13 O 0.4666(15) 0.7776(13) 0.5255(14) 0.067(6) Uani 1 1 d U . .
O14 O 0.5341(12) 0.7335(12) 0.2631(11) 0.050(5) Uani 1 1 d . . .
O15 O 0.5058(19) 0.7988(15) -0.0023(16) 0.089(8) Uani 1 1 d . . .
O16 O 0.4489(16) 1.0217(12) 0.0649(16) 0.071(7) Uani 1 1 d . . .
P1 P -0.0324(4) 0.9723(3) 0.4245(4) 0.0264(14) Uani 1 1 d . A .
C21 C -0.1506(19) 0.9967(15) 0.3916(17) 0.044(6) Uani 1 1 d U . .
C22 C -0.1863(19) 1.0661(17) 0.410(2) 0.060(8) Uani 1 1 d U . .
H22 H -0.1480 1.1026 0.4404 0.071 Uiso 1 1 calc R . .
C23 C -0.275(2) 1.0843(17) 0.386(3) 0.067(8) Uani 1 1 d U . .
H23 H -0.2979 1.1328 0.3984 0.080 Uiso 1 1 calc R . .
C24 C -0.3325(18) 1.0290(16) 0.3407(19) 0.045(7) Uani 1 1 d U . .
H24 H -0.3947 1.0397 0.3230 0.054 Uiso 1 1 calc R . .
C25 C -0.2971(19) 0.9629(17) 0.3245(19) 0.049(7) Uani 1 1 d U . .
H25 H -0.3342 0.9254 0.2945 0.059 Uiso 1 1 calc R . .
C26 C -0.2075(17) 0.9470(14) 0.3502(17) 0.036(6) Uani 1 1 d U . .
H26 H -0.1850 0.8982 0.3379 0.043 Uiso 1 1 calc R . .
C27 C -0.0319(15) 0.9366(13) 0.5425(15) 0.028(5) Uani 1 1 d U . .
C28 C -0.1159(16) 0.9379(12) 0.5873(15) 0.026(5) Uani 1 1 d U . .
H28 H -0.1714 0.9567 0.5586 0.031 Uiso 1 1 calc R . .
C29 C -0.1098(18) 0.9098(13) 0.6749(16) 0.034(6) Uani 1 1 d U . .
H29 H -0.1637 0.9088 0.7068 0.041 Uiso 1 1 calc R . .
C30 C -0.0319(18) 0.8836(14) 0.7178(16) 0.038(6) Uani 1 1 d U . .
H30 H -0.0311 0.8659 0.7787 0.046 Uiso 1 1 calc R . .
C31 C 0.047(2) 0.8830(17) 0.6716(18) 0.054(7) Uani 1 1 d U . .
H31 H 0.1020 0.8641 0.7012 0.065 Uiso 1 1 calc R . .
C32 C 0.048(2) 0.9091(18) 0.5842(17) 0.057(8) Uani 1 1 d U . .
H32 H 0.1021 0.9082 0.5532 0.068 Uiso 1 1 calc R . .
P2 P 0.1580(4) 1.1042(3) 0.3187(4) 0.0238(13) Uani 1 1 d . . .
C41 C 0.1557(16) 1.1736(13) 0.2242(15) 0.028(5) Uani 1 1 d U . .
C42 C 0.0824(18) 1.1608(15) 0.1506(16) 0.038(6) Uani 1 1 d U . .
H42 H 0.0405 1.1201 0.1511 0.045 Uiso 1 1 calc R . .
C43 C 0.081(2) 1.2129(17) 0.0821(16) 0.048(7) Uani 1 1 d U . .
H43 H 0.0350 1.2079 0.0337 0.058 Uiso 1 1 calc R . .
C44 C 0.1417(19) 1.2728(14) 0.0782(15) 0.036(6) Uani 1 1 d U . .
H44 H 0.1388 1.3062 0.0277 0.043 Uiso 1 1 calc R . .
C45 C 0.2042(19) 1.2816(14) 0.1481(16) 0.038(6) Uani 1 1 d U . .
H45 H 0.2438 1.3239 0.1480 0.046 Uiso 1 1 calc R . .
C46 C 0.2137(16) 1.2320(14) 0.2208(16) 0.035(6) Uani 1 1 d U . .
H46 H 0.2608 1.2391 0.2677 0.043 Uiso 1 1 calc R . .
C47 C 0.2197(15) 1.1582(12) 0.4120(14) 0.021(5) Uani 1 1 d U . .
C48 C 0.2970(18) 1.1313(13) 0.4514(16) 0.035(6) Uani 1 1 d U . .
H48 H 0.3186 1.0833 0.4344 0.042 Uiso 1 1 calc R . .
C49 C 0.3470(16) 1.1737(13) 0.5183(16) 0.032(5) Uani 1 1 d U . .
H49 H 0.4032 1.1555 0.5458 0.038 Uiso 1 1 calc R . .
C50 C 0.3116(17) 1.2448(15) 0.5442(15) 0.036(6) Uani 1 1 d U . .
H50 H 0.3428 1.2737 0.5909 0.043 Uiso 1 1 calc R . .
C51 C 0.2354(17) 1.2697(14) 0.5026(15) 0.033(6) Uani 1 1 d U . .
H51 H 0.2129 1.3175 0.5193 0.039 Uiso 1 1 calc R . .
C52 C 0.1869(16) 1.2293(12) 0.4361(14) 0.024(5) Uani 1 1 d U . .
H52 H 0.1323 1.2490 0.4067 0.029 Uiso 1 1 calc R . .
C61 C 0.0337(18) 1.0594(13) 0.4429(15) 0.033(6) Uani 1 1 d U . .
H61A H 0.0054 1.0911 0.4883 0.039 Uiso 0.56(4) 1 calc PR A 1
H61B H 0.0967 1.0470 0.4670 0.039 Uiso 0.56(4) 1 calc PR A 1
H61C H 0.0978 1.0411 0.4553 0.039 Uiso 0.44(4) 1 calc PR A 2
C62 C 0.0367(17) 1.1044(13) 0.3494(15) 0.029(5) Uani 1 1 d U A .
H62A H 0.0053 1.0699 0.3035 0.035 Uiso 0.56(4) 1 calc PR A 1
H62B H 0.0151 1.1567 0.3568 0.035 Uiso 0.44(4) 1 calc PR A 2
H62C H -0.0031 1.0797 0.3010 0.035 Uiso 0.44(4) 1 calc PR A 2
C63 C -0.022(3) 1.177(2) 0.342(3) 0.032(11) Uani 0.56(4) 1 d PU A 1
H63A H -0.0168 1.2004 0.2817 0.048 Uiso 0.56(4) 1 calc PR A 1
H63B H -0.0006 1.2129 0.3893 0.048 Uiso 0.56(4) 1 calc PR A 1
H63C H -0.0862 1.1648 0.3487 0.048 Uiso 0.56(4) 1 calc PR A 1
C64 C 0.016(3) 1.108(3) 0.530(3) 0.018(12) Uani 0.44(4) 1 d PU A 2
H64A H 0.0171 1.0753 0.5839 0.028 Uiso 0.44(4) 1 calc PR A 2
H64B H -0.0433 1.1330 0.5216 0.028 Uiso 0.44(4) 1 calc PR A 2
H64C H 0.0643 1.1463 0.5398 0.028 Uiso 0.44(4) 1 calc PR A 2
N1 N 0.7281(17) 0.0545(13) 0.0001(15) 0.049(5) Uani 1 1 d U . .
C101 C 0.688(2) 0.1102(19) -0.067(2) 0.061(8) Uani 1 1 d U . .
H10A H 0.7262 0.1560 -0.0621 0.073 Uiso 1 1 calc R . .
H10B H 0.6923 0.0893 -0.1284 0.073 Uiso 1 1 calc R . .
C102 C 0.595(3) 0.133(2) -0.059(3) 0.086(11) Uani 1 1 d U . .
H10C H 0.5765 0.1684 -0.1072 0.129 Uiso 1 1 calc R . .
H10D H 0.5894 0.1565 0.0007 0.129 Uiso 1 1 calc R . .
H10E H 0.5552 0.0883 -0.0640 0.129 Uiso 1 1 calc R . .
C103 C 0.714(3) 0.075(2) 0.101(2) 0.076(9) Uani 1 1 d U . .
H10F H 0.7432 0.0360 0.1418 0.091 Uiso 1 1 calc R . .
H10G H 0.6479 0.0755 0.1104 0.091 Uiso 1 1 calc R . .
C104 C 0.757(3) 0.153(3) 0.125(3) 0.119(15) Uani 1 1 d U . .
H10H H 0.7471 0.1660 0.1880 0.179 Uiso 1 1 calc R . .
H10I H 0.7277 0.1915 0.0842 0.179 Uiso 1 1 calc R . .
H10J H 0.8224 0.1519 0.1167 0.179 Uiso 1 1 calc R . .
C105 C 0.677(2) -0.0171(16) -0.0189(19) 0.062(8) Uani 1 1 d U . .
H10K H 0.6808 -0.0300 -0.0839 0.075 Uiso 1 1 calc R . .
H10L H 0.6120 -0.0084 -0.0090 0.075 Uiso 1 1 calc R . .
C106 C 0.712(2) -0.0870(16) 0.041(2) 0.063(9) Uani 1 1 d U . .
H10M H 0.6749 -0.1312 0.0229 0.095 Uiso 1 1 calc R . .
H10N H 0.7061 -0.0760 0.1052 0.095 Uiso 1 1 calc R . .
H10O H 0.7759 -0.0970 0.0307 0.095 Uiso 1 1 calc R . .
C107 C 0.829(2) 0.0445(19) -0.009(2) 0.066(9) Uani 1 1 d U . .
H10P H 0.8532 0.0088 0.0385 0.079 Uiso 1 1 calc R . .
H10Q H 0.8596 0.0935 0.0030 0.079 Uiso 1 1 calc R . .
C108 C 0.853(2) 0.015(2) -0.103(2) 0.074(10) Uani 1 1 d U . .
H10R H 0.9191 0.0105 -0.1033 0.111 Uiso 1 1 calc R . .
H10S H 0.8302 0.0510 -0.1498 0.111 Uiso 1 1 calc R . .
H10T H 0.8241 -0.0338 -0.1142 0.111 Uiso 1 1 calc R . .
N2 N 0.7602(17) 0.6314(13) 0.1690(13) 0.046(5) Uani 1 1 d U . .
C201 C 0.6758(19) 0.6377(18) 0.1152(18) 0.051(7) Uani 1 1 d U . .
H20A H 0.6362 0.6723 0.1473 0.062 Uiso 1 1 calc R . .
H20B H 0.6461 0.5877 0.1142 0.062 Uiso 1 1 calc R . .
C202 C 0.6765(19) 0.6646(17) 0.0176(18) 0.051(8) Uani 1 1 d U . .
H20C H 0.6138 0.6661 -0.0102 0.077 Uiso 1 1 calc R . .
H20D H 0.7129 0.6299 -0.0167 0.077 Uiso 1 1 calc R . .
H20E H 0.7032 0.7151 0.0166 0.077 Uiso 1 1 calc R . .
C203 C 0.821(2) 0.5720(15) 0.127(2) 0.056(8) Uani 1 1 d U . .
H20F H 0.8302 0.5863 0.0632 0.068 Uiso 1 1 calc R . .
H20G H 0.8811 0.5705 0.1613 0.068 Uiso 1 1 calc R . .
C204 C 0.778(2) 0.4962(19) 0.128(2) 0.073(9) Uani 1 1 d U . .
H20H H 0.8172 0.4598 0.0995 0.110 Uiso 1 1 calc R . .
H20I H 0.7182 0.4977 0.0939 0.110 Uiso 1 1 calc R . .
H20J H 0.7707 0.4812 0.1909 0.110 Uiso 1 1 calc R . .
C205 C 0.738(2) 0.6114(19) 0.2647(19) 0.069(9) Uani 1 1 d U . .
H20K H 0.7016 0.6528 0.2886 0.082 Uiso 1 1 calc R . .
H20L H 0.6995 0.5657 0.2619 0.082 Uiso 1 1 calc R . .
C206 C 0.816(2) 0.5981(19) 0.328(2) 0.069(9) Uani 1 1 d U . .
H20M H 0.7949 0.5846 0.3874 0.104 Uiso 1 1 calc R . .
H20N H 0.8531 0.6438 0.3337 0.104 Uiso 1 1 calc R . .
H20O H 0.8523 0.5568 0.3055 0.104 Uiso 1 1 calc R . .
C207 C 0.820(2) 0.7040(14) 0.1702(15) 0.040(7) Uani 1 1 d U . .
H20P H 0.8781 0.6946 0.2078 0.048 Uiso 1 1 calc R . .
H20Q H 0.8363 0.7152 0.1075 0.048 Uiso 1 1 calc R . .
C208 C 0.773(2) 0.7722(16) 0.2081(18) 0.060(9) Uani 1 1 d U . .
H20R H 0.8128 0.8162 0.2071 0.090 Uiso 1 1 calc R . .
H20S H 0.7584 0.7620 0.2709 0.090 Uiso 1 1 calc R . .
H20T H 0.7160 0.7823 0.1707 0.090 Uiso 1 1 calc R . .
C301 C 0.394(2) 0.5659(15) 0.349(2) 0.058(8) Uani 1 1 d U . .
H30A H 0.3829 0.6004 0.2977 0.086 Uiso 1 1 calc R . .
H30B H 0.4602 0.5610 0.3637 0.086 Uiso 1 1 calc R . .
H30C H 0.3657 0.5858 0.4023 0.086 Uiso 1 1 calc R . .
C302 C 0.357(2) 0.494(2) 0.326(2) 0.067(9) Uani 1 1 d U . .
C303 C 0.364(3) 0.435(2) 0.400(3) 0.088(12) Uani 1 1 d U . .
H30D H 0.3347 0.3884 0.3765 0.132 Uiso 1 1 calc R . .
H30E H 0.3331 0.4526 0.4525 0.132 Uiso 1 1 calc R . .
H30F H 0.4283 0.4251 0.4177 0.132 Uiso 1 1 calc R . .
O302 O 0.3235(15) 0.4755(15) 0.2492(14) 0.075(7) Uani 1 1 d U . .
C401 C 0.661(4) 0.374(3) 0.313(4) 0.17(2) Uani 1 1 d U . .
H40A H 0.7044 0.4143 0.3294 0.254 Uiso 1 1 calc R . .
H40B H 0.6909 0.3351 0.2787 0.254 Uiso 1 1 calc R . .
H40C H 0.6384 0.3522 0.3679 0.254 Uiso 1 1 calc R . .
C402 C 0.584(4) 0.405(3) 0.256(3) 0.120(15) Uani 1 1 d U . .
C403 C 0.511(3) 0.349(2) 0.224(3) 0.099(13) Uani 1 1 d U . .
H40D H 0.5247 0.2995 0.2515 0.148 Uiso 1 1 calc R . .
H40E H 0.5095 0.3440 0.1572 0.148 Uiso 1 1 calc R . .
H40F H 0.4515 0.3662 0.2411 0.148 Uiso 1 1 calc R . .
O402 O 0.569(2) 0.469(2) 0.225(2) 0.132(11) Uani 1 1 d U . .

loop_
_atom_site_aniso_label
_atom_site_aniso_U_11
_atom_site_aniso_U_22
_atom_site_aniso_U_33
_atom_site_aniso_U_23
_atom_site_aniso_U_13
_atom_site_aniso_U_12
Pt1 0.0329(6) 0.0277(5) 0.0274(5) -0.0032(4) 0.0022(4) -0.0025(4)
Pt2 0.0371(6) 0.0401(6) 0.0253(5) -0.0069(4) -0.0027(4) 0.0032(5)
Pt3 0.0428(7) 0.0283(5) 0.0390(6) -0.0033(5) 0.0080(5) -0.0017(5)
Pt4 0.0320(6) 0.0251(5) 0.0191(4) 0.0010(4) 0.0034(4) 0.0000(4)
Pt5 0.0356(6) 0.0303(5) 0.0249(5) 0.0028(4) 0.0011(4) 0.0004(4)
Pt6 0.0325(6) 0.0317(5) 0.0240(4) -0.0005(4) 0.0038(4) 0.0017(5)
Pt7 0.0315(6) 0.0421(6) 0.0395(6) 0.0013(5) 0.0028(4) -0.0027(5)
Pt8 0.0331(6) 0.0441(6) 0.0263(5) -0.0028(5) 0.0021(4) 0.0025(5)
Pt9 0.0355(6) 0.0497(7) 0.0279(5) 0.0006(5) 0.0069(4) -0.0003(5)
C1 0.041(11) 0.050(10) 0.050(10) -0.002(8) -0.004(8) 0.006(8)
C2 0.054(10) 0.048(10) 0.035(9) 0.004(8) 0.006(8) -0.011(8)
C3 0.049(10) 0.037(10) 0.045(10) -0.008(8) 0.001(8) 0.012(8)
C4 0.067(12) 0.060(11) 0.053(11) -0.007(9) 0.011(9) 0.009(9)
C5 0.048(11) 0.044(10) 0.049(10) 0.000(8) 0.019(8) 0.007(8)
C6 0.018(14) 0.033(14) 0.051(17) 0.020(12) -0.009(12) -0.005(11)
C7 0.08(3) 0.06(2) 0.022(14) 0.009(14) -0.028(15) 0.015(18)
C8 0.026(9) 0.023(9) 0.029(8) -0.010(7) -0.008(7) -0.014(7)
C9 0.023(9) 0.039(9) 0.023(8) 0.010(7) -0.007(7) 0.004(7)
C10 0.030(9) 0.025(8) 0.027(8) -0.018(7) 0.009(7) 0.001(7)
C11 0.047(19) 0.045(18) 0.034(15) 0.007(13) -0.020(12) 0.022(14)
C12 0.037(10) 0.042(10) 0.047(10) -0.007(8) -0.007(8) 0.006(8)
C13 0.031(9) 0.028(9) 0.031(9) 0.009(7) -0.008(7) 0.012(7)
C14 0.071(12) 0.066(12) 0.059(12) -0.005(9) -0.004(9) 0.002(9)
C15 0.10(3) 0.09(2) 0.023(14) -0.015(15) 0.020(15) 0.01(2)
C16 0.043(10) 0.058(11) 0.048(10) 0.008(9) 0.014(8) 0.003(8)
O1 0.023(7) 0.036(7) 0.034(7) -0.006(6) -0.006(6) 0.002(6)
O2 0.058(14) 0.094(17) 0.040(12) -0.015(11) 0.000(10) -0.018(12)
O3 0.081(10) 0.063(9) 0.060(9) -0.013(8) -0.007(8) 0.009(8)
O4 0.102(11) 0.070(10) 0.087(11) 0.005(8) 0.016(9) 0.002(8)
O5 0.092(11) 0.080(11) 0.084(10) 0.007(8) 0.027(8) -0.003(8)
O6 0.043(8) 0.022(7) 0.020(6) 0.004(6) 0.004(6) 0.002(6)
O7 0.12(2) 0.077(17) 0.045(13) 0.029(12) -0.019(13) -0.030(16)
O8 0.058(14) 0.024(10) 0.058(12) 0.001(9) 0.001(10) -0.013(9)
O9 0.055(14) 0.074(15) 0.026(10) 0.000(9) 0.006(9) -0.001(11)
O10 0.037(11) 0.029(9) 0.024(9) 0.002(7) 0.004(7) -0.007(8)
O11 0.063(16) 0.044(13) 0.104(19) 0.009(13) 0.015(13) -0.008(12)
O12 0.069(14) 0.048(12) 0.044(11) -0.017(9) -0.036(10) 0.012(11)
O13 0.062(10) 0.081(10) 0.057(9) 0.009(8) 0.005(7) 0.008(8)
O14 0.026(11) 0.095(16) 0.028(9) -0.010(10) -0.007(8) 0.010(10)
O15 0.11(2) 0.10(2) 0.056(15) -0.009(14) 0.022(14) 0.030(17)
O16 0.069(16) 0.062(15) 0.083(16) 0.025(13) 0.008(13) 0.000(12)
P1 0.035(4) 0.027(3) 0.018(3) -0.003(2) 0.005(3) -0.005(3)
C21 0.053(16) 0.032(13) 0.048(14) -0.021(12) 0.010(12) -0.013(12)
C22 0.017(13) 0.047(15) 0.11(2) -0.009(15) -0.018(14) 0.015(12)
C23 0.032(15) 0.034(14) 0.13(2) -0.005(16) -0.002(16) 0.010(12)
C24 0.018(13) 0.047(15) 0.070(17) -0.004(13) -0.001(12) 0.000(11)
C25 0.030(14) 0.051(15) 0.064(16) 0.017(13) -0.016(12) -0.012(12)
C26 0.027(9) 0.039(9) 0.041(9) -0.004(7) 0.006(7) -0.004(7)
C27 0.016(12) 0.038(13) 0.032(12) -0.006(10) 0.008(10) 0.002(10)
C28 0.023(8) 0.026(8) 0.029(8) -0.001(7) -0.005(7) 0.000(7)
C29 0.039(9) 0.034(9) 0.030(8) -0.003(7) 0.014(7) 0.005(7)
C30 0.044(14) 0.035(13) 0.036(12) 0.004(11) 0.004(11) -0.005(12)
C31 0.046(16) 0.066(17) 0.047(14) 0.017(13) -0.018(12) -0.008(14)
C32 0.060(17) 0.082(18) 0.030(13) 0.026(13) 0.013(12) 0.008(15)
P2 0.030(4) 0.027(3) 0.015(3) 0.002(2) 0.002(2) -0.004(3)
C41 0.028(13) 0.030(12) 0.027(11) -0.008(10) 0.011(10) 0.013(10)
C42 0.031(14) 0.050(14) 0.032(12) 0.010(11) -0.003(11) 0.006(12)
C43 0.059(17) 0.072(17) 0.014(11) 0.015(12) 0.002(11) -0.002(14)
C44 0.053(16) 0.035(13) 0.022(11) 0.008(10) 0.015(11) 0.018(12)
C45 0.054(16) 0.030(12) 0.033(12) 0.012(10) 0.020(12) 0.015(11)
C46 0.019(12) 0.047(14) 0.041(13) 0.008(11) 0.005(10) -0.007(11)
C47 0.016(8) 0.023(8) 0.024(8) 0.003(7) 0.006(7) 0.000(7)
C48 0.043(15) 0.023(12) 0.041(13) 0.000(10) 0.013(11) -0.001(11)
C49 0.018(12) 0.033(12) 0.043(13) 0.002(11) -0.008(10) -0.001(10)
C50 0.038(14) 0.047(14) 0.023(11) 0.003(11) 0.003(10) -0.017(12)
C51 0.036(14) 0.033(13) 0.026(11) 0.003(10) -0.018(10) -0.011(11)
C52 0.027(12) 0.024(11) 0.019(10) -0.005(9) -0.010(9) 0.004(9)
C61 0.048(16) 0.027(12) 0.025(12) 0.001(10) 0.014(11) 0.003(11)
C62 0.037(9) 0.024(8) 0.029(8) 0.010(7) 0.007(7) -0.002(7)
C63 0.032(14) 0.033(14) 0.031(14) 0.005(9) 0.000(9) -0.003(9)
C64 0.023(15) 0.016(14) 0.016(14) 0.000(9) 0.001(9) 0.000(9)
N1 0.059(14) 0.045(12) 0.039(11) 0.008(10) -0.009(10) -0.009(11)
C101 0.07(2) 0.066(18) 0.048(16) 0.014(15) 0.016(15) 0.020(16)
C102 0.084(14) 0.088(14) 0.088(14) 0.011(9) 0.013(9) 0.003(9)
C103 0.087(12) 0.074(12) 0.068(12) 0.001(9) 0.010(9) -0.004(9)
C104 0.128(18) 0.117(17) 0.113(17) -0.003(10) 0.008(10) -0.005(10)
C105 0.10(2) 0.046(16) 0.040(15) 0.005(13) 0.010(15) 0.012(17)
C106 0.10(3) 0.034(16) 0.054(19) 0.012(14) 0.001(18) 0.006(17)
C107 0.07(2) 0.073(19) 0.051(17) 0.018(15) -0.032(15) 0.004(17)
C108 0.06(2) 0.08(2) 0.08(2) -0.012(19) 0.013(19) 0.026(19)
N2 0.072(15) 0.047(12) 0.019(9) 0.001(9) -0.002(10) -0.010(11)
C201 0.040(17) 0.076(19) 0.038(15) -0.025(14) 0.003(12) -0.010(15)
C202 0.041(18) 0.059(19) 0.051(18) -0.011(15) -0.019(14) 0.011(15)
C203 0.08(2) 0.046(16) 0.047(15) -0.010(13) 0.009(14) 0.026(15)
C204 0.080(13) 0.070(12) 0.070(12) 0.002(9) 0.012(9) 0.009(9)
C205 0.10(2) 0.065(19) 0.048(16) -0.002(15) 0.044(17) 0.000(17)
C206 0.078(13) 0.069(12) 0.062(12) -0.001(9) 0.009(9) 0.005(9)
C207 0.068(18) 0.047(15) 0.008(10) -0.004(10) 0.012(11) -0.005(13)
C208 0.10(3) 0.039(17) 0.038(16) -0.003(13) 0.006(16) -0.018(17)
C301 0.06(2) 0.039(17) 0.07(2) 0.018(15) -0.017(16) -0.006(15)
C302 0.06(2) 0.09(2) 0.049(17) 0.011(18) 0.016(15) 0.008(19)
C303 0.091(14) 0.088(14) 0.084(14) 0.003(9) 0.001(9) -0.002(9)
O302 0.065(16) 0.11(2) 0.050(13) -0.011(13) -0.002(11) -0.010(15)
C401 0.17(2) 0.17(2) 0.17(2) 0.004(10) 0.011(10) -0.004(10)
C402 0.118(17) 0.121(17) 0.119(16) 0.005(10) 0.009(10) -0.005(10)
C403 0.100(15) 0.100(15) 0.096(15) -0.004(9) 0.009(9) -0.003(9)
O402 0.127(14) 0.133(14) 0.136(14) -0.003(9) 0.012(9) 0.007(9)

loop_
_atom_type_symbol
_atom_type_description
_atom_type_scat_dispersion_real
_atom_type_scat_dispersion_imag
_atom_type_scat_source
C C 0.0033 0.0016 'International Tables Vol C Tables 4.2.6.8 and 6.1.1.4'
H H 0.0000 0.0000 'International Tables Vol C Tables 4.2.6.8 and 6.1.1.4'
N N 0.0061 0.0033 'International Tables Vol C Tables 4.2.6.8 and 6.1.1.4'
O O 0.0106 0.0060 'International Tables Vol C Tables 4.2.6.8 and 6.1.1.4'
P P 0.1023 0.0942 'International Tables Vol C Tables 4.2.6.8 and 6.1.1.4'
Pt Pt -1.7033 8.3905 'International Tables Vol C Tables 4.2.6.8 and 6.1.1.4'

loop_
_geom_angle_atom_site_label_1
_geom_angle_atom_site_label_2
_geom_angle_atom_site_label_3
_geom_angle
C5 Pt1 C1 146.3(12)
C5 Pt1 P1 97.4(8)
C1 Pt1 P1 98.3(8)
C5 Pt1 Pt3 51.9(8)
C1 Pt1 Pt3 108.9(8)
P1 Pt1 Pt3 149.23(15)
C5 Pt1 Pt2 110.2(8)
C1 Pt1 Pt2 50.7(8)
P1 Pt1 Pt2 148.98(16)
Pt3 Pt1 Pt2 60.19(4)
C2 Pt2 C3 100.8(12)
C2 Pt2 C1 103.5(12)
C3 Pt2 C1 149.5(11)
C2 Pt2 Pt1 151.0(9)
C3 Pt2 Pt1 108.1(7)
C1 Pt2 Pt1 48.3(8)
C2 Pt2 Pt3 149.3(9)
C3 Pt2 Pt3 48.6(7)
C1 Pt2 Pt3 106.1(8)
Pt1 Pt2 Pt3 59.73(4)
C2 Pt2 Pt6 92.5(9)
C3 Pt2 Pt6 84.8(8)
C1 Pt2 Pt6 112.1(8)
Pt1 Pt2 Pt6 93.23(4)
Pt3 Pt2 Pt6 83.94(4)
C4 Pt3 C3 98.9(12)
C4 Pt3 C5 107.0(12)
C3 Pt3 C5 150.3(11)
C4 Pt3 Pt1 151.6(9)
C3 Pt3 Pt1 109.2(8)
C5 Pt3 Pt1 47.4(8)
C4 Pt3 Pt2 147.2(9)
C3 Pt3 Pt2 49.4(8)
C5 Pt3 Pt2 105.8(8)
Pt1 Pt3 Pt2 60.08(4)
C4 Pt3 Pt5 97.1(11)
C3 Pt3 Pt5 107.8(8)
C5 Pt3 Pt5 83.5(8)
Pt1 Pt3 Pt5 70.85(4)
Pt2 Pt3 Pt5 87.30(4)
C6 Pt4 C10 160.2(10)
C6 Pt4 P2 99.5(8)
C10 Pt4 P2 99.9(7)
C6 Pt4 Pt5 50.5(8)
C10 Pt4 Pt5 110.7(7)
P2 Pt4 Pt5 148.99(14)
C6 Pt4 Pt6 109.3(8)
C10 Pt4 Pt6 51.5(7)
P2 Pt4 Pt6 151.14(14)
Pt5 Pt4 Pt6 59.24(3)
C6 Pt4 Pt7 95.2(7)
C10 Pt4 Pt7 75.3(7)
P2 Pt4 Pt7 107.59(16)
Pt5 Pt4 Pt7 85.52(4)
Pt6 Pt4 Pt7 71.88(4)
C7 Pt5 C8 102.9(12)
C7 Pt5 C6 98.2(11)
C8 Pt5 C6 158.8(9)
C7 Pt5 Pt6 154.1(9)
C8 Pt5 Pt6 51.3(7)
C6 Pt5 Pt6 107.6(7)
C7 Pt5 Pt4 145.2(9)
C8 Pt5 Pt4 111.7(7)
C6 Pt5 Pt4 47.4(7)
Pt6 Pt5 Pt4 60.54(3)
C7 Pt5 Pt8 94.4(11)
C8 Pt5 Pt8 82.2(6)
C6 Pt5 Pt8 94.1(7)
Pt6 Pt5 Pt8 83.22(4)
Pt4 Pt5 Pt8 93.76(4)
C7 Pt5 Pt3 86.3(10)
C8 Pt5 Pt3 66.2(6)
C6 Pt5 Pt3 117.9(7)
Pt6 Pt5 Pt3 82.43(4)
Pt4 Pt5 Pt3 104.01(4)
Pt8 Pt5 Pt3 147.66(4)
C9 Pt6 C8 102.5(9)
C9 Pt6 C10 99.9(9)
C8 Pt6 C10 157.0(8)
C9 Pt6 Pt5 151.9(7)
C8 Pt6 Pt5 49.5(6)
C10 Pt6 Pt5 107.8(6)
C9 Pt6 Pt4 147.3(7)
C8 Pt6 Pt4 109.6(6)
C10 Pt6 Pt4 47.6(6)
Pt5 Pt6 Pt4 60.21(3)
C9 Pt6 Pt2 89.7(7)
C8 Pt6 Pt2 92.5(6)
C10 Pt6 Pt2 82.4(6)
Pt5 Pt6 Pt2 89.51(4)
Pt4 Pt6 Pt2 83.39(4)
C9 Pt6 Pt9 80.7(7)
C8 Pt6 Pt9 84.4(6)
C10 Pt6 Pt9 104.5(6)
Pt5 Pt6 Pt9 96.43(4)
Pt4 Pt6 Pt9 107.69(4)
Pt2 Pt6 Pt9 168.91(4)
C11 Pt7 C16 95.4(12)
C11 Pt7 C12 104.1(11)
C16 Pt7 C12 150.2(11)
C11 Pt7 Pt8 151.4(8)
C16 Pt7 Pt8 110.3(9)
C12 Pt7 Pt8 47.3(7)
C11 Pt7 Pt9 145.5(8)
C16 Pt7 Pt9 50.6(9)
C12 Pt7 Pt9 105.6(7)
Pt8 Pt7 Pt9 60.02(4)
C11 Pt7 Pt4 90.9(9)
C16 Pt7 Pt4 111.1(8)
C12 Pt7 Pt4 91.1(8)
Pt8 Pt7 Pt4 91.40(4)
Pt9 Pt7 Pt4 105.55(4)
C13 Pt8 C14 102.6(12)
C13 Pt8 C12 100.2(11)
C14 Pt8 C12 147.9(13)
C13 Pt8 Pt7 149.4(7)
C14 Pt8 Pt7 107.4(10)
C12 Pt8 Pt7 50.0(8)
C13 Pt8 Pt9 150.6(7)
C14 Pt8 Pt9 48.2(10)
C12 Pt8 Pt9 108.2(8)
Pt7 Pt8 Pt9 60.00(4)
C13 Pt8 Pt5 88.4(8)
C14 Pt8 Pt5 107.7(11)
C12 Pt8 Pt5 95.2(8)
Pt7 Pt8 Pt5 87.88(4)
Pt9 Pt8 Pt5 96.47(4)
C15 Pt9 C14 103.4(15)
C15 Pt9 C16 100.0(13)
C14 Pt9 C16 151.1(13)
C15 Pt9 Pt7 148.1(11)
C14 Pt9 Pt7 106.6(10)
C16 Pt9 Pt7 48.1(8)
C15 Pt9 Pt8 150.8(11)
C14 Pt9 Pt8 47.4(10)
C16 Pt9 Pt8 107.8(8)
Pt7 Pt9 Pt8 59.97(4)
C15 Pt9 Pt6 109.6(11)
C14 Pt9 Pt6 103.6(11)
C16 Pt9 Pt6 83.8(8)
Pt7 Pt9 Pt6 73.55(4)
Pt8 Pt9 Pt6 82.45(4)
O1 C1 Pt1 143(2)
O1 C1 Pt2 136(2)
Pt1 C1 Pt2 81.0(10)
O2 C2 Pt2 177(3)
O3 C3 Pt3 139(2)
O3 C3 Pt2 139(2)
Pt3 C3 Pt2 82.1(10)
O4 C4 Pt3 174(3)
O5 C5 Pt1 145(2)
O5 C5 Pt3 134(2)
Pt1 C5 Pt3 80.7(10)
O6 C6 Pt4 144(2)
O6 C6 Pt5 133.6(18)
Pt4 C6 Pt5 82.1(11)
O7 C7 Pt5 168(3)
O8 C8 Pt5 143(2)
O8 C8 Pt6 135.6(19)
Pt5 C8 Pt6 79.2(8)
O9 C9 Pt6 177(2)
O10 C10 Pt4 144.9(17)
O10 C10 Pt6 133.6(15)
Pt4 C10 Pt6 80.9(9)
O11 C11 Pt7 173(3)
O12 C12 Pt8 143(2)
O12 C12 Pt7 135(2)
Pt8 C12 Pt7 82.7(10)
O13 C13 Pt8 178(2)
O14 C14 Pt8 139(3)
O14 C14 Pt9 136(3)
Pt8 C14 Pt9 84.4(14)
O15 C15 Pt9 174(3)
O16 C16 Pt7 142(3)
O16 C16 Pt9 137(2)
Pt7 C16 Pt9 81.3(10)
C21 P1 C61 108.8(12)
C21 P1 C27 105.7(11)
C61 P1 C27 100.7(10)
C21 P1 Pt1 110.8(8)
C61 P1 Pt1 114.5(8)
C27 P1 Pt1 115.6(8)
C26 C21 C22 117(3)
C26 C21 P1 121(2)
C22 C21 P1 122(2)
C23 C22 C21 122(3)
C23 C22 H22 118.9
C21 C22 H22 118.9
C22 C23 C24 119(3)
C22 C23 H23 120.6
C24 C23 H23 120.6
C25 C24 C23 118(3)
C25 C24 H24 121.0
C23 C24 H24 121.0
C24 C25 C26 121(3)
C24 C25 H25 119.3
C26 C25 H25 119.3
C21 C26 C25 123(3)
C21 C26 H26 118.5
C25 C26 H26 118.5
C32 C27 C28 122(2)
C32 C27 P1 119.2(18)
C28 C27 P1 118.7(17)
C29 C28 C27 115(2)
C29 C28 H28 122.5
C27 C28 H28 122.5
C30 C29 C28 124(2)
C30 C29 H29 118.1
C28 C29 H29 118.1
C29 C30 C31 119(2)
C29 C30 H30 120.5
C31 C30 H30 120.5
C32 C31 C30 121(3)
C32 C31 H31 119.3
C30 C31 H31 119.3
C31 C32 C27 119(3)
C31 C32 H32 120.7
C27 C32 H32 120.7
C47 P2 C41 101.1(10)
C47 P2 C62 103.9(10)
C41 P2 C62 102.4(10)
C47 P2 Pt4 117.8(7)
C41 P2 Pt4 117.5(7)
C62 P2 Pt4 112.1(8)
C46 C41 C42 121(2)
C46 C41 P2 124.3(19)
C42 C41 P2 114.6(18)
C43 C42 C41 114(3)
C43 C42 H42 123.1
C41 C42 H42 123.1
C42 C43 C44 125(3)
C42 C43 H43 117.6
C44 C43 H43 117.6
C45 C44 C43 118(2)
C45 C44 H44 121.2
C43 C44 H44 121.2
C44 C45 C46 123(3)
C44 C45 H45 118.5
C46 C45 H45 118.5
C41 C46 C45 119(2)
C41 C46 H46 120.3
C45 C46 H46 120.3
C48 C47 C52 121(2)
C48 C47 P2 119.6(18)
C52 C47 P2 119.6(16)
C47 C48 C49 120(2)
C47 C48 H48 120.0
C49 C48 H48 120.0
C48 C49 C50 119(2)
C48 C49 H49 120.6
C50 C49 H49 120.6
C51 C50 C49 119(2)
C51 C50 H50 120.4
C49 C50 H50 120.4
C50 C51 C52 123(2)
C50 C51 H51 118.7
C52 C51 H51 118.7
C51 C52 C47 119(2)
C51 C52 H52 120.6
C47 C52 H52 120.6
C64 C61 C62 116(2)
C64 C61 P1 118(2)
C62 C61 P1 110.1(16)
C64 C61 H61A 16.3
C62 C61 H61A 109.7
P1 C61 H61A 109.7
C64 C61 H61B 91.8
C62 C61 H61B 109.7
P1 C61 H61B 109.7
H61A C61 H61B 108.2
C64 C61 H61C 103.6
C62 C61 H61C 103.6
P1 C61 H61C 103.6
H61A C61 H61C 119.9
H61B C61 H61C 11.7
C63 C62 C61 116(2)
C63 C62 P2 121(2)
C61 C62 P2 107.1(16)
C63 C62 H62A 103.6
C61 C62 H62A 103.6
P2 C62 H62A 103.6
C63 C62 H62B 17.6
C61 C62 H62B 110.3
P2 C62 H62B 110.3
H62A C62 H62B 121.0
C63 C62 H62C 91.2
C61 C62 H62C 110.3
P2 C62 H62C 110.3
H62A C62 H62C 12.4
H62B C62 H62C 108.5
C62 C63 H63A 109.5
C62 C63 H63B 109.5
H63A C63 H63B 109.5
C62 C63 H63C 109.5
H63A C63 H63C 109.5
H63B C63 H63C 109.5
C61 C64 H64A 109.5
C61 C64 H64B 109.5
H64A C64 H64B 109.5
C61 C64 H64C 109.5
H64A C64 H64C 109.5
H64B C64 H64C 109.5
C101 N1 C105 106(2)
C101 N1 C107 111(2)
C105 N1 C107 112(2)
C101 N1 C103 114(2)
C105 N1 C103 106(2)
C107 N1 C103 108(2)
C102 C101 N1 118(3)
C102 C101 H10A 107.9
N1 C101 H10A 107.9
C102 C101 H10B 107.9
N1 C101 H10B 107.9
H10A C101 H10B 107.2
C101 C102 H10C 109.5
C101 C102 H10D 109.5
H10C C102 H10D 109.5
C101 C102 H10E 109.5
H10C C102 H10E 109.5
H10D C102 H10E 109.5
N1 C103 C104 110(3)
N1 C103 H10F 109.7
C104 C103 H10F 109.7
N1 C103 H10G 109.7
C104 C103 H10G 109.7
H10F C103 H10G 108.2
C103 C104 H10H 109.5
C103 C104 H10I 109.5
H10H C104 H10I 109.5
C103 C104 H10J 109.5
H10H C104 H10J 109.5
H10I C104 H10J 109.5
N1 C105 C106 115(3)
N1 C105 H10K 108.4
C106 C105 H10K 108.4
N1 C105 H10L 108.4
C106 C105 H10L 108.4
H10K C105 H10L 107.5
C105 C106 H10M 109.5
C105 C106 H10N 109.5
H10M C106 H10N 109.5
C105 C106 H10O 109.5
H10M C106 H10O 109.5
H10N C106 H10O 109.5
N1 C107 C108 114(2)
N1 C107 H10P 108.7
C108 C107 H10P 108.7
N1 C107 H10Q 108.7
C108 C107 H10Q 108.7
H10P C107 H10Q 107.6
C107 C108 H10R 109.5
C107 C108 H10S 109.5
H10R C108 H10S 109.5
C107 C108 H10T 109.5
H10R C108 H10T 109.5
H10S C108 H10T 109.5
C201 N2 C205 107(2)
C201 N2 C203 109(2)
C205 N2 C203 113(2)
C201 N2 C207 114(2)
C205 N2 C207 110(2)
C203 N2 C207 103(2)
N2 C201 C202 119(2)
N2 C201 H20A 107.6
C202 C201 H20A 107.6
N2 C201 H20B 107.6
C202 C201 H20B 107.6
H20A C201 H20B 107.0
C201 C202 H20C 109.5
C201 C202 H20D 109.5
H20C C202 H20D 109.5
C201 C202 H20E 109.5
H20C C202 H20E 109.5
H20D C202 H20E 109.5
C204 C203 N2 111(3)
C204 C203 H20F 109.4
N2 C203 H20F 109.4
C204 C203 H20G 109.4
N2 C203 H20G 109.4
H20F C203 H20G 108.0
C203 C204 H20H 109.5
C203 C204 H20I 109.5
H20H C204 H20I 109.5
C203 C204 H20J 109.5
H20H C204 H20J 109.5
H20I C204 H20J 109.5
C206 C205 N2 115(3)
C206 C205 H20K 108.5
N2 C205 H20K 108.5
C206 C205 H20L 108.5
N2 C205 H20L 108.5
H20K C205 H20L 107.5
C205 C206 H20M 109.5
C205 C206 H20N 109.5
H20M C206 H20N 109.5
C205 C206 H20O 109.5
H20M C206 H20O 109.5
H20N C206 H20O 109.5
C208 C207 N2 113(2)
C208 C207 H20P 109.1
N2 C207 H20P 109.1
C208 C207 H20Q 109.1
N2 C207 H20Q 109.1
H20P C207 H20Q 107.8
C207 C208 H20R 109.5
C207 C208 H20S 109.5
H20R C208 H20S 109.5
C207 C208 H20T 109.5
H20R C208 H20T 109.5
H20S C208 H20T 109.5
C302 C301 H30A 109.5
C302 C301 H30B 109.5
H30A C301 H30B 109.5
C302 C301 H30C 109.5
H30A C301 H30C 109.5
H30B C301 H30C 109.5
O302 C302 C301 126(3)
O302 C302 C303 118(4)
C301 C302 C303 117(3)
C302 C303 H30D 109.5
C302 C303 H30E 109.5
H30D C303 H30E 109.5
C302 C303 H30F 109.5
H30D C303 H30F 109.5
H30E C303 H30F 109.5
C402 C401 H40A 109.5
C402 C401 H40B 109.5
H40A C401 H40B 109.5
C402 C401 H40C 109.5
H40A C401 H40C 109.5
H40B C401 H40C 109.5
O402 C402 C401 132(6)
O402 C402 C403 112(5)
C401 C402 C403 116(5)
C402 C403 H40D 109.5
C402 C403 H40E 109.5
H40D C403 H40E 109.5
C402 C403 H40F 109.5
H40D C403 H40F 109.5
H40E C403 H40F 109.5

loop_
_geom_bond_atom_site_label_1
_geom_bond_atom_site_label_2
_geom_bond_distance
Pt1 C5 1.98(3)
Pt1 C1 2.01(3)
Pt1 P1 2.277(6)
Pt1 Pt3 2.6530(13)
Pt1 Pt2 2.6625(13)
Pt2 C2 1.83(3)
Pt2 C3 2.04(3)
Pt2 C1 2.09(3)
Pt2 Pt3 2.6654(14)
Pt2 Pt6 3.0123(14)
Pt3 C4 1.89(3)
Pt3 C3 2.02(3)
Pt3 C5 2.12(3)
Pt3 Pt5 3.1036(15)
Pt4 C6 1.99(3)
Pt4 C10 2.01(2)
Pt4 P2 2.280(6)
Pt4 Pt5 2.6755(13)
Pt4 Pt6 2.6843(12)
Pt4 Pt7 3.1196(14)
Pt5 C7 1.89(3)
Pt5 C8 2.05(2)
Pt5 C6 2.08(3)
Pt5 Pt6 2.6493(13)
Pt5 Pt8 3.0088(14)
Pt6 C9 1.87(2)
Pt6 C8 2.10(2)
Pt6 C10 2.13(2)
Pt6 Pt9 3.0300(14)
Pt7 C11 1.85(3)
Pt7 C16 2.01(3)
Pt7 C12 2.06(3)
Pt7 Pt8 2.6696(15)
Pt7 Pt9 2.6704(14)
Pt8 C13 1.86(2)
Pt8 C14 1.98(4)
Pt8 C12 1.98(3)
Pt8 Pt9 2.6709(13)
Pt9 C15 1.84(3)
Pt9 C14 2.00(4)
Pt9 C16 2.09(3)
C1 O1 1.22(3)
C2 O2 1.17(3)
C3 O3 1.21(3)
C4 O4 1.16(4)
C5 O5 1.20(3)
C6 O6 1.19(3)
C7 O7 1.17(3)
C8 O8 1.17(3)
C9 O9 1.15(3)
C10 O10 1.17(3)
C11 O11 1.17(3)
C12 O12 1.19(3)
C13 O13 1.16(3)
C14 O14 1.23(4)
C15 O15 1.17(3)
C16 O16 1.18(3)
P1 C21 1.82(3)
P1 C61 1.84(2)
P1 C27 1.85(2)
C21 C26 1.33(3)
C21 C22 1.37(4)
C22 C23 1.36(4)
C22 H22 0.9500
C23 C24 1.43(4)
C23 H23 0.9500
C24 C25 1.31(4)
C24 H24 0.9500
C25 C26 1.37(4)
C25 H25 0.9500
C26 H26 0.9500
C27 C32 1.37(4)
C27 C28 1.44(3)
C28 C29 1.38(3)
C28 H28 0.9500
C29 C30 1.35(3)
C29 H29 0.9500
C30 C31 1.39(4)
C30 H30 0.9500
C31 C32 1.37(3)
C31 H31 0.9500
C32 H32 0.9500
P2 C47 1.86(2)
P2 C41 1.86(2)
P2 C62 1.87(2)
C41 C46 1.35(3)
C41 C42 1.49(3)
C42 C43 1.37(3)
C42 H42 0.9500
C43 C44 1.39(4)
C43 H43 0.9500
C44 C45 1.34(4)
C44 H44 0.9500
C45 C46 1.39(3)
C45 H45 0.9500
C46 H46 0.9500
C47 C48 1.33(3)
C47 C52 1.41(3)
C48 C49 1.40(3)
C48 H48 0.9500
C49 C50 1.43(3)
C49 H49 0.9500
C50 C51 1.31(3)
C50 H50 0.9500
C51 C52 1.37(3)
C51 H51 0.9500
C52 H52 0.9500
C61 C64 1.59(5)
C61 C62 1.60(3)
C61 H61A 0.9900
C61 H61B 0.9900
C61 H61C 1.0000
C62 C63 1.56(5)
C62 H62A 1.0000
C62 H62B 0.9900
C62 H62C 0.9900
C63 H63A 0.9800
C63 H63B 0.9800
C63 H63C 0.9800
C64 H64A 0.9800
C64 H64B 0.9800
C64 H64C 0.9800
N1 C101 1.49(3)
N1 C105 1.49(4)
N1 C107 1.51(4)
N1 C103 1.56(4)
C101 C102 1.44(4)
C101 H10A 0.9900
C101 H10B 0.9900
C102 H10C 0.9800
C102 H10D 0.9800
C102 H10E 0.9800
C103 C104 1.56(5)
C103 H10F 0.9900
C103 H10G 0.9900
C104 H10H 0.9800
C104 H10I 0.9800
C104 H10J 0.9800
C105 C106 1.58(4)
C105 H10K 0.9900
C105 H10L 0.9900
C106 H10M 0.9800
C106 H10N 0.9800
C106 H10O 0.9800
C107 C108 1.54(4)
C107 H10P 0.9900
C107 H10Q 0.9900
C108 H10R 0.9800
C108 H10S 0.9800
C108 H10T 0.9800
N2 C201 1.43(3)
N2 C205 1.51(3)
N2 C203 1.54(3)
N2 C207 1.56(3)
C201 C202 1.52(4)
C201 H20A 0.9900
C201 H20B 0.9900
C202 H20C 0.9800
C202 H20D 0.9800
C202 H20E 0.9800
C203 C204 1.49(4)
C203 H20F 0.9900
C203 H20G 0.9900
C204 H20H 0.9800
C204 H20I 0.9800
C204 H20J 0.9800
C205 C206 1.44(4)
C205 H20K 0.9900
C205 H20L 0.9900
C206 H20M 0.9800
C206 H20N 0.9800
C206 H20O 0.9800
C207 C208 1.53(4)
C207 H20P 0.9900
C207 H20Q 0.9900
C208 H20R 0.9800
C208 H20S 0.9800
C208 H20T 0.9800
C301 C302 1.42(4)
C301 H30A 0.9800
C301 H30B 0.9800
C301 H30C 0.9800
C302 O302 1.24(4)
C302 C303 1.51(5)
C303 H30D 0.9800
C303 H30E 0.9800
C303 H30F 0.9800
C401 C402 1.45(7)
C401 H40A 0.9800
C401 H40B 0.9800
C401 H40C 0.9800
C402 O402 1.24(6)
C402 C403 1.52(6)
C403 H40D 0.9800
C403 H40E 0.9800
C403 H40F 0.9800
